data_7041609
loop_
_publ_author_name
'Tussing, Sebastian'
'Ohland, Miriam'
'Wicker, Garrit'
'Fl\"orke, Ulrich'
'Paradies, Jan'

_publ_section_title
;
 Borane-catalyzed indole synthesis through intramolecular hydroamination.
;
_journal_issue 5
_journal_name_full 'Dalton transactions (Cambridge, England : 2003)'
_journal_page_first 1539
_journal_page_last 1545
_journal_paper_doi 10.1039/c6dt04725d
_journal_volume 46
_journal_year 2017
_chemical_formula_moiety 'C39 H15 B F15 N, 0.5(C H2 Cl2)'
_chemical_formula_sum 'C40 H17 B Cl2 F15 N'
_chemical_formula_weight 878.26
_chemical_name_systematic
; 
 ? 
;
_space_group_IT_number 2
_symmetry_cell_setting triclinic
_symmetry_space_group_name_Hall '-P 1'
_symmetry_space_group_name_H-M 'P -1'
_atom_sites_solution_hydrogens difmap
_atom_sites_solution_primary direct
_atom_sites_solution_secondary difmap
_audit_creation_method SHELXL-97
_audit_update_record
;
2016-11-22 deposited with the CCDC.
2017-01-04 downloaded from the CCDC.
;
_cell_angle_alpha 97.328(6)
_cell_angle_beta 99.478(5)
_cell_angle_gamma 93.143(6)
_cell_formula_units_Z 4
_cell_length_a 13.159(3)
_cell_length_b 16.580(4)
_cell_length_c 17.399(4)
_cell_measurement_reflns_used 1323
_cell_measurement_temperature 130(2)
_cell_measurement_theta_max 18.73
_cell_measurement_theta_min 2.31
_cell_volume 3702.5(15)
_computing_cell_refinement 'SAINT (Bruker, 2002)'
_computing_data_collection 'SMART (Bruker, 2002)'
_computing_data_reduction SAINT
_computing_molecular_graphics SHELXTL
_computing_publication_material 'SHELXTL and local programs'
_computing_structure_refinement 'SHELXL-2013 (Sheldrick, 2013)'
_computing_structure_solution 'SHELXTL (Sheldrick, 2008)'
_diffrn_ambient_temperature 130(2)
_diffrn_measured_fraction_theta_full 0.995
_diffrn_measured_fraction_theta_max 0.995
_diffrn_measurement_device_type 'Bruker AXS SMART APEX'
_diffrn_measurement_method '\f and \w scans'
_diffrn_radiation_monochromator graphite
_diffrn_radiation_source 'sealed tube'
_diffrn_radiation_type MoK\a
_diffrn_radiation_wavelength 0.71073
_diffrn_reflns_av_R_equivalents 0.0969
_diffrn_reflns_av_sigmaI/netI 0.2293
_diffrn_reflns_limit_h_max 17
_diffrn_reflns_limit_h_min -17
_diffrn_reflns_limit_k_max 21
_diffrn_reflns_limit_k_min -19
_diffrn_reflns_limit_l_max 22
_diffrn_reflns_limit_l_min -22
_diffrn_reflns_number 35317
_diffrn_reflns_theta_full 27.88
_diffrn_reflns_theta_max 27.88
_diffrn_reflns_theta_min 1.60
_exptl_absorpt_coefficient_mu 0.284
_exptl_absorpt_correction_T_max 1.0000
_exptl_absorpt_correction_T_min 0.6748
_exptl_absorpt_correction_type multi-scan
_exptl_absorpt_process_details '(SADABS; Sheldrick, 2004)'
_exptl_crystal_colour colourless
_exptl_crystal_density_diffrn 1.576
_exptl_crystal_density_method 'not measured'
_exptl_crystal_description prism
_exptl_crystal_F_000 1752
_exptl_crystal_size_max 0.47
_exptl_crystal_size_mid 0.15
_exptl_crystal_size_min 0.12
_refine_diff_density_max 0.358
_refine_diff_density_min -0.326
_refine_diff_density_rms 0.072
_refine_ls_extinction_method none
_refine_ls_goodness_of_fit_ref 0.763
_refine_ls_hydrogen_treatment constr
_refine_ls_matrix_type full
_refine_ls_number_parameters 1009
_refine_ls_number_reflns 17569
_refine_ls_number_restraints 0
_refine_ls_restrained_S_all 0.763
_refine_ls_R_factor_all 0.1797
_refine_ls_R_factor_gt 0.0700
_refine_ls_shift/su_max 0.000
_refine_ls_shift/su_mean 0.000
_refine_ls_structure_factor_coef Fsqd
_refine_ls_weighting_details 'calc w=1/[\s^2^(Fo^2^)+(0.0449P)^2^] where P=(Fo^2^+2Fc^2^)/3'
_refine_ls_weighting_scheme calc
_refine_ls_wR_factor_gt 0.1303
_refine_ls_wR_factor_ref 0.1616
_reflns_number_gt 6046
_reflns_number_total 17569
_reflns_threshold_expression >2sigma(I)
_cod_data_source_file c6dt04725d2.cif
_cod_data_source_block t2810
_cod_depositor_comments 'Adding full bibliography for 7041608--7041611.cif.'
_cod_database_code 7041609

loop_
_symmetry_equiv_pos_as_xyz
'x, y, z'
'-x, -y, -z'

loop_
_atom_site_label
_atom_site_type_symbol
_atom_site_fract_x
_atom_site_fract_y
_atom_site_fract_z
_atom_site_U_iso_or_equiv
_atom_site_adp_type
_atom_site_occupancy
_atom_site_symmetry_multiplicity
_atom_site_calc_flag
_atom_site_refinement_flags
B1 B 0.2957(3) 0.1828(3) 0.5929(3) 0.0200(10) Uani 1 1 d .
N1 N 0.1886(2) 0.1574(2) 0.36141(19) 0.0274(8) Uani 1 1 d .
F132 F 0.49324(16) 0.09237(14) 0.63845(14) 0.0341(6) Uani 1 1 d .
F133 F 0.49771(17) -0.06211(14) 0.65533(14) 0.0389(6) Uani 1 1 d .
F134 F 0.31956(18) -0.16079(14) 0.63541(14) 0.0383(6) Uani 1 1 d .
F135 F 0.13470(17) -0.09400(14) 0.60693(14) 0.0379(6) Uani 1 1 d .
F136 F 0.12740(16) 0.06199(13) 0.58866(13) 0.0299(6) Uani 1 1 d .
F142 F 0.38813(17) 0.33215(14) 0.72061(13) 0.0335(6) Uani 1 1 d .
F143 F 0.56886(18) 0.41139(15) 0.73180(14) 0.0409(7) Uani 1 1 d .
F144 F 0.69447(17) 0.37259(15) 0.62519(15) 0.0439(7) Uani 1 1 d .
F145 F 0.63207(16) 0.24710(14) 0.50703(14) 0.0371(6) Uani 1 1 d .
F146 F 0.45540(16) 0.15937(14) 0.49835(13) 0.0308(6) Uani 1 1 d .
F152 F 0.35689(18) 0.18638(14) 0.76084(13) 0.0367(6) Uani 1 1 d .
F153 F 0.2499(2) 0.22940(17) 0.87427(15) 0.0576(8) Uani 1 1 d .
F154 F 0.0521(2) 0.2716(2) 0.83850(18) 0.0748(10) Uani 1 1 d .
F155 F -0.03293(19) 0.27428(17) 0.68519(17) 0.0591(8) Uani 1 1 d .
F156 F 0.07324(16) 0.23579(14) 0.57210(14) 0.0349(6) Uani 1 1 d .
C101 C 0.2446(3) 0.1965(2) 0.5013(2) 0.0213(9) Uani 1 1 d .
C102 C 0.2354(3) 0.2801(3) 0.4863(2) 0.0269(10) Uani 1 1 d .
C103 C 0.2497(3) 0.3493(3) 0.5457(3) 0.0315(11) Uani 1 1 d .
H10A H 0.2649 0.3411 0.5993 0.038 Uiso 1 1 calc R
C104 C 0.2424(3) 0.4265(3) 0.5285(3) 0.0363(12) Uani 1 1 d .
H10B H 0.2499 0.4705 0.5703 0.044 Uiso 1 1 calc R
C106 C 0.2054(3) 0.3795(3) 0.3909(3) 0.0415(12) Uani 1 1 d .
H10C H 0.1895 0.3892 0.3378 0.050 Uiso 1 1 calc R
C105 C 0.2240(4) 0.4431(3) 0.4499(3) 0.0425(13) Uani 1 1 d .
H10D H 0.2246 0.4977 0.4387 0.051 Uiso 1 1 calc R
C107 C 0.2098(3) 0.2985(3) 0.4086(3) 0.0306(10) Uani 1 1 d .
C108 C 0.1868(3) 0.2340(3) 0.3478(3) 0.0312(11) Uani 1 1 d .
H10E H 0.1694 0.2451 0.2952 0.037 Uiso 1 1 calc R
C109 C 0.2184(3) 0.1366(2) 0.4369(2) 0.0237(10) Uani 1 1 d .
C111 C 0.2147(3) 0.0465(2) 0.4355(2) 0.0222(9) Uani 1 1 d .
C112 C 0.1187(3) 0.0028(3) 0.4275(2) 0.0282(10) Uani 1 1 d .
H11A H 0.0575 0.0310 0.4258 0.034 Uiso 1 1 calc R
C113 C 0.1126(3) -0.0814(2) 0.4221(3) 0.0331(11) Uani 1 1 d .
H11B H 0.0472 -0.1105 0.4180 0.040 Uiso 1 1 calc R
C114 C 0.1992(3) -0.1233(3) 0.4225(2) 0.0293(10) Uani 1 1 d .
H11C H 0.1944 -0.1811 0.4187 0.035 Uiso 1 1 calc R
C115 C 0.2947(3) -0.0800(3) 0.4286(2) 0.0300(10) Uani 1 1 d .
H11D H 0.3552 -0.1088 0.4291 0.036 Uiso 1 1 calc R
C116 C 0.3028(3) 0.0042(2) 0.4341(2) 0.0264(10) Uani 1 1 d .
H11E H 0.3681 0.0328 0.4368 0.032 Uiso 1 1 calc R
C121 C 0.1602(3) 0.0948(3) 0.2920(2) 0.0271(10) Uani 1 1 d .
C122 C 0.0567(3) 0.0779(3) 0.2615(3) 0.0378(12) Uani 1 1 d .
H12A H 0.0056 0.1056 0.2848 0.045 Uiso 1 1 calc R
C123 C 0.0294(4) 0.0196(3) 0.1961(3) 0.0484(14) Uani 1 1 d .
H12B H -0.0415 0.0046 0.1756 0.058 Uiso 1 1 calc R
C124 C 0.1045(4) -0.0172(3) 0.1602(3) 0.0432(13) Uani 1 1 d .
H12C H 0.0855 -0.0563 0.1144 0.052 Uiso 1 1 calc R
C125 C 0.2079(4) 0.0036(3) 0.1917(3) 0.0373(12) Uani 1 1 d .
H12D H 0.2598 -0.0215 0.1672 0.045 Uiso 1 1 calc R
C126 C 0.2357(3) 0.0599(3) 0.2577(2) 0.0320(11) Uani 1 1 d .
H12E H 0.3065 0.0743 0.2792 0.038 Uiso 1 1 calc R
C131 C 0.3095(3) 0.0862(2) 0.6070(2) 0.0210(9) Uani 1 1 d .
C132 C 0.4005(3) 0.0499(3) 0.6270(2) 0.0251(10) Uani 1 1 d .
C133 C 0.4050(3) -0.0316(3) 0.6368(2) 0.0260(10) Uani 1 1 d .
C134 C 0.3169(3) -0.0809(2) 0.6276(2) 0.0277(10) Uani 1 1 d .
C135 C 0.2234(3) -0.0475(3) 0.6126(2) 0.0261(10) Uani 1 1 d .
C136 C 0.2222(3) 0.0335(3) 0.6029(2) 0.0248(10) Uani 1 1 d .
C141 C 0.4099(3) 0.2382(2) 0.6096(2) 0.0228(9) Uani 1 1 d .
C142 C 0.4468(3) 0.3046(2) 0.6662(2) 0.0251(10) Uani 1 1 d .
C143 C 0.5397(3) 0.3489(3) 0.6729(2) 0.0293(10) Uani 1 1 d .
C144 C 0.6037(3) 0.3294(3) 0.6194(3) 0.0285(10) Uani 1 1 d .
C145 C 0.5713(3) 0.2654(3) 0.5612(2) 0.0275(10) Uani 1 1 d .
C146 C 0.4783(3) 0.2229(2) 0.5578(2) 0.0252(10) Uani 1 1 d .
C151 C 0.2230(3) 0.2126(2) 0.6594(3) 0.0278(10) Uani 1 1 d .
C152 C 0.2600(3) 0.2097(3) 0.7383(3) 0.0309(11) Uani 1 1 d .
C153 C 0.2060(4) 0.2295(3) 0.7986(3) 0.0380(12) Uani 1 1 d .
C154 C 0.1068(4) 0.2508(3) 0.7807(3) 0.0468(14) Uani 1 1 d .
C155 C 0.0653(3) 0.2537(3) 0.7032(3) 0.0382(12) Uani 1 1 d .
C156 C 0.1232(3) 0.2333(3) 0.6463(3) 0.0324(11) Uani 1 1 d .
B2 B 0.4746(3) 0.2478(3) 0.1273(3) 0.0244(11) Uani 1 1 d .
N2 N 0.5626(2) 0.3041(2) -0.07197(19) 0.0258(8) Uani 1 1 d .
F232 F 0.42579(17) 0.06309(14) 0.12727(14) 0.0374(6) Uani 1 1 d .
F233 F 0.5608(2) -0.04102(15) 0.16652(15) 0.0450(7) Uani 1 1 d .
F234 F 0.76552(19) 0.00736(16) 0.21290(15) 0.0507(8) Uani 1 1 d .
F235 F 0.82768(18) 0.16850(17) 0.22545(15) 0.0507(8) Uani 1 1 d .
F236 F 0.69296(17) 0.27646(15) 0.18568(14) 0.0390(6) Uani 1 1 d .
F242 F 0.58066(18) 0.42117(15) 0.16982(14) 0.0424(7) Uani 1 1 d .
F243 F 0.6129(2) 0.50724(15) 0.31052(15) 0.0519(8) Uani 1 1 d .
F244 F 0.5453(2) 0.44668(17) 0.43398(15) 0.0563(8) Uani 1 1 d .
F245 F 0.44707(18) 0.29461(16) 0.40995(14) 0.0424(7) Uani 1 1 d .
F246 F 0.41951(17) 0.20497(14) 0.26985(13) 0.0338(6) Uani 1 1 d .
F252 F 0.39565(16) 0.13278(13) -0.01241(13) 0.0322(6) Uani 1 1 d .
F253 F 0.20274(17) 0.07580(14) -0.06983(14) 0.0390(6) Uani 1 1 d .
F254 F 0.04685(17) 0.11890(16) 0.00748(15) 0.0487(7) Uani 1 1 d .
F255 F 0.08976(17) 0.22685(16) 0.14277(14) 0.0455(7) Uani 1 1 d .
F256 F 0.27622(16) 0.29013(14) 0.19725(13) 0.0322(6) Uani 1 1 d .
C201 C 0.4976(3) 0.2945(2) 0.0497(2) 0.0236(9) Uani 1 1 d .
C202 C 0.4296(3) 0.3573(2) 0.0262(2) 0.0260(10) Uani 1 1 d .
C203 C 0.3624(3) 0.3920(2) 0.0744(3) 0.0307(10) Uani 1 1 d .
H20A H 0.3631 0.3763 0.1251 0.037 Uiso 1 1 calc R
C204 C 0.2961(3) 0.4479(3) 0.0496(3) 0.0412(12) Uani 1 1 d .
H20B H 0.2513 0.4698 0.0832 0.049 Uiso 1 1 calc R
C205 C 0.2932(4) 0.4736(3) -0.0250(3) 0.0439(13) Uani 1 1 d .
H20C H 0.2451 0.5109 -0.0424 0.053 Uiso 1 1 calc R
C206 C 0.3593(3) 0.4447(3) -0.0714(3) 0.0392(12) Uani 1 1 d .
H20D H 0.3594 0.4629 -0.1210 0.047 Uiso 1 1 calc R
C207 C 0.4286(3) 0.3871(2) -0.0461(2) 0.0252(10) Uani 1 1 d .
C208 C 0.4975(3) 0.3586(2) -0.0939(3) 0.0295(10) Uani 1 1 d .
H20E H 0.4979 0.3783 -0.1428 0.035 Uiso 1 1 calc R
C209 C 0.5653(3) 0.2708(2) -0.0008(2) 0.0263(10) Uani 1 1 d .
C211 C 0.6488(3) 0.2144(3) 0.0105(2) 0.0290(10) Uani 1 1 d .
C212 C 0.6306(3) 0.1301(3) -0.0116(2) 0.0295(10) Uani 1 1 d .
H21A H 0.5625 0.1071 -0.0327 0.035 Uiso 1 1 calc R
C213 C 0.7108(3) 0.0802(3) -0.0028(2) 0.0309(11) Uani 1 1 d .
H21B H 0.6975 0.0229 -0.0168 0.037 Uiso 1 1 calc R
C214 C 0.8099(3) 0.1128(3) 0.0262(3) 0.0365(12) Uani 1 1 d .
H21C H 0.8648 0.0781 0.0326 0.044 Uiso 1 1 calc R
C215 C 0.8298(3) 0.1964(3) 0.0459(3) 0.0396(12) Uani 1 1 d .
H21D H 0.8986 0.2189 0.0655 0.047 Uiso 1 1 calc R
C216 C 0.7500(3) 0.2473(3) 0.0373(2) 0.0320(11) Uani 1 1 d .
H21E H 0.7642 0.3047 0.0498 0.038 Uiso 1 1 calc R
C221 C 0.6328(3) 0.2782(3) -0.1270(2) 0.0261(10) Uani 1 1 d .
C222 C 0.7204(3) 0.3272(3) -0.1267(3) 0.0406(12) Uani 1 1 d .
H22A H 0.7355 0.3770 -0.0919 0.049 Uiso 1 1 calc R
C223 C 0.7852(4) 0.3029(3) -0.1773(3) 0.0496(14) Uani 1 1 d .
H22B H 0.8469 0.3355 -0.1772 0.060 Uiso 1 1 calc R
C224 C 0.7616(3) 0.2307(3) -0.2289(3) 0.0436(13) Uani 1 1 d .
H22C H 0.8072 0.2136 -0.2637 0.052 Uiso 1 1 calc R
C225 C 0.6724(3) 0.1845(3) -0.2291(3) 0.0384(12) Uani 1 1 d .
H22D H 0.6556 0.1357 -0.2651 0.046 Uiso 1 1 calc R
C226 C 0.6061(3) 0.2078(3) -0.1779(2) 0.0343(11) Uani 1 1 d .
H22E H 0.5440 0.1757 -0.1781 0.041 Uiso 1 1 calc R
C231 C 0.5519(3) 0.1761(2) 0.1485(2) 0.0250(10) Uani 1 1 d .
C232 C 0.5257(3) 0.0935(3) 0.1481(2) 0.0254(10) Uani 1 1 d .
C233 C 0.5937(3) 0.0375(3) 0.1689(2) 0.0305(11) Uani 1 1 d .
C234 C 0.6961(4) 0.0606(3) 0.1932(2) 0.0350(12) Uani 1 1 d .
C235 C 0.7269(3) 0.1421(3) 0.1987(2) 0.0345(11) Uani 1 1 d .
C236 C 0.6564(3) 0.1967(3) 0.1774(2) 0.0273(10) Uani 1 1 d .
C241 C 0.4934(3) 0.3090(3) 0.2102(2) 0.0259(10) Uani 1 1 d .
C242 C 0.5451(3) 0.3861(3) 0.2287(3) 0.0331(11) Uani 1 1 d .
C243 C 0.5614(3) 0.4328(3) 0.3001(3) 0.0337(11) Uani 1 1 d .
C244 C 0.5296(3) 0.4018(3) 0.3618(3) 0.0358(11) Uani 1 1 d .
C245 C 0.4813(3) 0.3260(3) 0.3501(2) 0.0317(11) Uani 1 1 d .
C246 C 0.4663(3) 0.2818(3) 0.2772(3) 0.0274(10) Uani 1 1 d .
C251 C 0.3513(3) 0.2130(2) 0.0977(2) 0.0264(10) Uani 1 1 d .
C252 C 0.3218(3) 0.1591(3) 0.0284(3) 0.0276(10) Uani 1 1 d .
C253 C 0.2232(3) 0.1277(2) -0.0017(2) 0.0281(10) Uani 1 1 d .
C254 C 0.1439(3) 0.1499(3) 0.0367(3) 0.0297(11) Uani 1 1 d .
C255 C 0.1664(3) 0.2031(3) 0.1045(3) 0.0292(10) Uani 1 1 d .
C256 C 0.2658(3) 0.2331(2) 0.1324(2) 0.0256(10) Uani 1 1 d .

loop_
_atom_site_aniso_label
_atom_site_aniso_U_11
_atom_site_aniso_U_22
_atom_site_aniso_U_33
_atom_site_aniso_U_23
_atom_site_aniso_U_13
_atom_site_aniso_U_12
B1 0.019(2) 0.025(3) 0.013(2) 0.003(2) -0.0036(19) 0.000(2)
N1 0.029(2) 0.032(2) 0.020(2) 0.0026(17) 0.0019(16) 0.0046(17)
F132 0.0227(13) 0.0372(15) 0.0421(16) 0.0117(13) 0.0008(11) 0.0010(11)
F133 0.0371(15) 0.0420(16) 0.0398(16) 0.0124(13) 0.0055(12) 0.0120(12)
F134 0.0557(17) 0.0254(14) 0.0368(16) 0.0074(12) 0.0134(13) 0.0057(12)
F135 0.0364(15) 0.0331(15) 0.0436(17) 0.0025(13) 0.0112(12) -0.0097(12)
F136 0.0222(12) 0.0326(14) 0.0339(15) 0.0023(12) 0.0050(11) -0.0016(11)
F142 0.0353(14) 0.0365(15) 0.0261(14) 0.0002(12) 0.0040(11) -0.0076(12)
F143 0.0412(15) 0.0435(16) 0.0320(16) -0.0004(13) -0.0012(12) -0.0137(13)
F144 0.0282(14) 0.0485(17) 0.0525(18) 0.0125(14) 0.0003(13) -0.0134(12)
F145 0.0279(13) 0.0454(16) 0.0420(16) 0.0147(13) 0.0108(12) 0.0025(12)
F146 0.0300(13) 0.0316(14) 0.0310(15) 0.0024(12) 0.0074(11) 0.0007(11)
F152 0.0450(16) 0.0378(15) 0.0268(15) 0.0082(12) 0.0024(12) 0.0019(12)
F153 0.080(2) 0.069(2) 0.0240(16) 0.0063(15) 0.0131(15) -0.0089(17)
F154 0.067(2) 0.104(3) 0.058(2) -0.0100(19) 0.0424(17) 0.0005(19)
F155 0.0296(15) 0.076(2) 0.071(2) -0.0079(17) 0.0199(14) 0.0024(14)
F156 0.0263(13) 0.0405(16) 0.0356(16) 0.0033(13) 0.0009(11) 0.0014(11)
C101 0.019(2) 0.020(2) 0.025(2) 0.0035(19) 0.0024(17) -0.0027(17)
C102 0.022(2) 0.036(3) 0.023(3) 0.004(2) 0.0059(19) 0.0001(19)
C103 0.030(2) 0.032(3) 0.030(3) 0.003(2) -0.001(2) -0.001(2)
C104 0.043(3) 0.023(3) 0.039(3) -0.001(2) 0.001(2) -0.002(2)
C106 0.061(3) 0.030(3) 0.033(3) 0.015(2) 0.000(2) -0.004(2)
C105 0.062(3) 0.023(3) 0.043(3) 0.013(2) 0.006(3) 0.003(2)
C107 0.036(3) 0.031(3) 0.026(3) 0.006(2) 0.006(2) 0.002(2)
C108 0.040(3) 0.032(3) 0.021(3) 0.007(2) 0.000(2) 0.005(2)
C109 0.023(2) 0.030(3) 0.019(2) 0.006(2) 0.0018(18) 0.0045(19)
C111 0.027(2) 0.023(2) 0.015(2) 0.0029(18) 0.0000(17) 0.0025(19)
C112 0.022(2) 0.040(3) 0.020(2) 0.003(2) -0.0022(18) 0.005(2)
C113 0.037(3) 0.023(3) 0.035(3) -0.001(2) 0.001(2) -0.006(2)
C114 0.030(2) 0.028(3) 0.029(3) 0.008(2) 0.001(2) 0.000(2)
C115 0.036(3) 0.032(3) 0.025(3) 0.007(2) 0.008(2) 0.014(2)
C116 0.026(2) 0.032(3) 0.021(2) 0.002(2) 0.0050(18) -0.002(2)
C121 0.034(3) 0.028(3) 0.019(2) 0.006(2) 0.0029(19) -0.002(2)
C122 0.029(3) 0.054(3) 0.029(3) 0.008(2) 0.000(2) 0.002(2)
C123 0.041(3) 0.065(4) 0.031(3) -0.004(3) -0.007(2) -0.006(3)
C124 0.052(3) 0.052(3) 0.020(3) 0.001(2) -0.003(2) -0.002(3)
C125 0.047(3) 0.038(3) 0.024(3) 0.000(2) 0.004(2) -0.003(2)
C126 0.038(3) 0.035(3) 0.024(3) 0.007(2) 0.007(2) 0.000(2)
C131 0.025(2) 0.024(2) 0.013(2) 0.0023(18) 0.0029(17) 0.0009(18)
C132 0.020(2) 0.032(3) 0.023(2) 0.004(2) 0.0046(18) 0.0005(19)
C133 0.025(2) 0.029(3) 0.022(2) 0.004(2) -0.0034(18) 0.012(2)
C134 0.039(3) 0.019(2) 0.026(3) 0.004(2) 0.005(2) 0.010(2)
C135 0.026(2) 0.032(3) 0.019(2) 0.003(2) 0.0043(18) -0.004(2)
C136 0.020(2) 0.032(3) 0.024(2) 0.006(2) 0.0014(18) 0.0096(19)
C141 0.027(2) 0.025(2) 0.017(2) 0.0094(19) -0.0020(18) 0.0027(19)
C142 0.029(2) 0.026(2) 0.017(2) 0.002(2) -0.0023(19) -0.0013(19)
C143 0.029(2) 0.031(3) 0.021(2) 0.002(2) -0.0103(19) -0.005(2)
C144 0.018(2) 0.030(3) 0.034(3) 0.008(2) -0.0066(19) -0.0044(19)
C145 0.018(2) 0.040(3) 0.029(3) 0.017(2) 0.0073(19) 0.003(2)
C146 0.033(2) 0.020(2) 0.022(2) 0.004(2) 0.0014(19) 0.0037(19)
C151 0.025(2) 0.028(3) 0.030(3) 0.008(2) 0.005(2) -0.0074(19)
C152 0.026(2) 0.033(3) 0.033(3) 0.002(2) 0.004(2) 0.002(2)
C153 0.053(3) 0.039(3) 0.021(3) 0.002(2) 0.009(2) -0.013(2)
C154 0.044(3) 0.058(4) 0.040(3) -0.004(3) 0.025(3) -0.008(3)
C155 0.025(3) 0.042(3) 0.047(3) 0.001(3) 0.008(2) 0.001(2)
C156 0.030(3) 0.035(3) 0.030(3) -0.006(2) 0.008(2) 0.001(2)
B2 0.021(2) 0.028(3) 0.024(3) 0.005(2) 0.005(2) -0.004(2)
N2 0.0261(19) 0.029(2) 0.024(2) 0.0083(17) 0.0046(16) 0.0009(16)
F232 0.0363(15) 0.0314(15) 0.0422(17) 0.0107(13) -0.0023(12) -0.0043(12)
F233 0.0665(19) 0.0311(16) 0.0420(17) 0.0177(13) 0.0099(14) 0.0122(14)
F234 0.0555(17) 0.067(2) 0.0340(16) 0.0125(14) 0.0055(13) 0.0392(16)
F235 0.0313(15) 0.081(2) 0.0385(17) 0.0121(15) -0.0009(13) 0.0082(14)
F236 0.0320(14) 0.0473(17) 0.0352(16) 0.0043(13) 0.0022(12) -0.0042(12)
F242 0.0547(17) 0.0397(16) 0.0316(16) 0.0116(13) 0.0062(13) -0.0175(13)
F243 0.0675(19) 0.0365(17) 0.0416(18) 0.0018(14) -0.0087(14) -0.0208(14)
F244 0.069(2) 0.061(2) 0.0300(17) -0.0121(15) 0.0010(14) -0.0089(16)
F245 0.0425(15) 0.0620(19) 0.0240(15) 0.0127(14) 0.0064(12) -0.0013(13)
F246 0.0355(14) 0.0361(15) 0.0308(15) 0.0123(12) 0.0042(11) -0.0026(12)
F252 0.0320(14) 0.0355(15) 0.0282(15) 0.0000(12) 0.0070(11) 0.0009(11)
F253 0.0395(15) 0.0394(16) 0.0322(16) -0.0023(13) -0.0039(12) -0.0004(12)
F254 0.0249(14) 0.073(2) 0.0414(17) 0.0019(15) -0.0037(12) -0.0087(13)
F255 0.0267(14) 0.077(2) 0.0333(16) 0.0053(14) 0.0070(12) 0.0094(13)
F256 0.0341(14) 0.0376(15) 0.0239(14) 0.0004(12) 0.0045(11) 0.0031(11)
C201 0.025(2) 0.018(2) 0.025(2) 0.0039(19) -0.0017(18) -0.0048(18)
C202 0.028(2) 0.022(2) 0.026(3) 0.002(2) 0.0019(19) -0.0021(19)
C203 0.042(3) 0.028(3) 0.024(3) 0.006(2) 0.007(2) 0.006(2)
C204 0.047(3) 0.041(3) 0.041(3) 0.011(3) 0.015(2) 0.020(2)
C205 0.058(3) 0.037(3) 0.041(3) 0.016(3) 0.007(3) 0.018(3)
C206 0.053(3) 0.044(3) 0.028(3) 0.019(2) 0.013(2) 0.008(2)
C207 0.028(2) 0.025(2) 0.021(2) 0.009(2) -0.0017(19) -0.0041(19)
C208 0.036(3) 0.026(2) 0.028(3) 0.010(2) 0.007(2) 0.003(2)
C209 0.027(2) 0.030(3) 0.021(2) 0.004(2) 0.0023(19) -0.0026(19)
C211 0.025(2) 0.038(3) 0.026(3) 0.013(2) 0.0065(19) 0.003(2)
C212 0.029(2) 0.041(3) 0.018(2) 0.005(2) 0.0024(19) -0.003(2)
C213 0.030(2) 0.036(3) 0.029(3) 0.008(2) 0.006(2) 0.007(2)
C214 0.037(3) 0.043(3) 0.034(3) 0.012(2) 0.011(2) 0.016(2)
C215 0.018(2) 0.057(3) 0.047(3) 0.017(3) 0.006(2) 0.004(2)
C216 0.029(2) 0.038(3) 0.030(3) 0.008(2) 0.006(2) -0.002(2)
C221 0.031(2) 0.030(3) 0.017(2) 0.006(2) 0.0005(19) 0.002(2)
C222 0.045(3) 0.038(3) 0.040(3) 0.004(2) 0.015(2) -0.009(2)
C223 0.046(3) 0.059(4) 0.045(3) 0.003(3) 0.018(3) -0.006(3)
C224 0.030(3) 0.070(4) 0.032(3) 0.003(3) 0.011(2) 0.002(3)
C225 0.043(3) 0.043(3) 0.025(3) 0.001(2) -0.002(2) 0.005(2)
C226 0.034(3) 0.043(3) 0.027(3) 0.007(2) 0.004(2) 0.000(2)
C231 0.026(2) 0.028(3) 0.022(2) 0.006(2) 0.0063(18) -0.0016(19)
C232 0.027(2) 0.030(3) 0.019(2) 0.007(2) -0.0003(18) 0.004(2)
C233 0.045(3) 0.028(3) 0.022(3) 0.011(2) 0.007(2) 0.012(2)
C234 0.045(3) 0.045(3) 0.019(3) 0.011(2) 0.006(2) 0.024(3)
C235 0.031(3) 0.060(3) 0.015(2) 0.013(2) 0.005(2) 0.009(2)
C236 0.026(2) 0.035(3) 0.021(2) 0.006(2) 0.0018(19) -0.003(2)
C241 0.025(2) 0.029(3) 0.025(3) 0.011(2) 0.0013(19) 0.0011(19)
C242 0.032(3) 0.040(3) 0.026(3) 0.012(2) 0.000(2) -0.005(2)
C243 0.039(3) 0.031(3) 0.026(3) 0.003(2) -0.006(2) -0.008(2)
C244 0.037(3) 0.042(3) 0.022(3) -0.004(2) -0.005(2) -0.002(2)
C245 0.037(3) 0.046(3) 0.014(2) 0.008(2) 0.005(2) 0.003(2)
C246 0.026(2) 0.029(3) 0.027(3) 0.006(2) 0.0018(19) -0.004(2)
C251 0.034(2) 0.028(3) 0.019(2) 0.012(2) 0.0044(19) 0.004(2)
C252 0.026(2) 0.030(3) 0.031(3) 0.015(2) 0.007(2) 0.009(2)
C253 0.033(3) 0.026(3) 0.022(2) 0.001(2) -0.003(2) -0.002(2)
C254 0.016(2) 0.041(3) 0.028(3) 0.008(2) -0.0054(19) -0.006(2)
C255 0.022(2) 0.039(3) 0.030(3) 0.010(2) 0.008(2) 0.005(2)
C256 0.035(3) 0.024(2) 0.017(2) 0.0023(19) 0.0023(19) 0.001(2)

loop_
_atom_type_symbol
_atom_type_description
_atom_type_scat_dispersion_real
_atom_type_scat_dispersion_imag
_atom_type_scat_source
C C 0.0033 0.0016 'International Tables Vol C Tables 4.2.6.8 and 6.1.1.4'
H H 0.0000 0.0000 'International Tables Vol C Tables 4.2.6.8 and 6.1.1.4'
B B 0.0013 0.0007 'International Tables Vol C Tables 4.2.6.8 and 6.1.1.4'
Cl Cl 0.1484 0.1585 'International Tables Vol C Tables 4.2.6.8 and 6.1.1.4'
F F 0.0171 0.0103 'International Tables Vol C Tables 4.2.6.8 and 6.1.1.4'
N N 0.0061 0.0033 'International Tables Vol C Tables 4.2.6.8 and 6.1.1.4'

loop_
_geom_angle_atom_site_label_1
_geom_angle_atom_site_label_2
_geom_angle_atom_site_label_3
_geom_angle
C151 B1 C131 101.3(3)
C151 B1 C101 113.6(3)
C131 B1 C101 115.4(3)
C151 B1 C141 111.7(3)
C131 B1 C141 111.9(3)
C101 B1 C141 103.2(3)
C108 N1 C109 122.2(4)
C108 N1 C121 116.1(3)
C109 N1 C121 121.7(3)
C109 C101 C102 116.5(4)
C109 C101 B1 126.4(4)
C102 C101 B1 116.8(3)
C107 C102 C103 114.6(4)
C107 C102 C101 120.8(4)
C103 C102 C101 124.6(4)
C104 C103 C102 122.4(4)
C104 C103 H10A 118.8
C102 C103 H10A 118.8
C103 C104 C105 121.5(4)
C103 C104 H10B 119.2
C105 C104 H10B 119.2
C105 C106 C107 120.0(4)
C105 C106 H10C 120.0
C107 C106 H10C 120.0
C106 C105 C104 118.6(4)
C106 C105 H10D 120.7
C104 C105 H10D 120.7
C108 C107 C102 118.0(4)
C108 C107 C106 119.3(4)
C102 C107 C106 122.7(4)
N1 C108 C107 121.5(4)
N1 C108 H10E 119.2
C107 C108 H10E 119.2
C101 C109 N1 120.6(4)
C101 C109 C111 128.1(4)
N1 C109 C111 111.3(3)
C116 C111 C112 119.3(4)
C116 C111 C109 121.5(4)
C112 C111 C109 118.9(4)
C113 C112 C111 120.0(4)
C113 C112 H11A 120.0
C111 C112 H11A 120.0
C114 C113 C112 121.0(4)
C114 C113 H11B 119.5
C112 C113 H11B 119.5
C113 C114 C115 119.1(4)
C113 C114 H11C 120.5
C115 C114 H11C 120.5
C116 C115 C114 121.1(4)
C116 C115 H11D 119.5
C114 C115 H11D 119.5
C115 C116 C111 119.5(4)
C115 C116 H11E 120.3
C111 C116 H11E 120.3
C126 C121 C122 122.7(4)
C126 C121 N1 119.6(4)
C122 C121 N1 117.6(4)
C121 C122 C123 117.9(4)
C121 C122 H12A 121.0
C123 C122 H12A 121.0
C124 C123 C122 120.5(5)
C124 C123 H12B 119.7
C122 C123 H12B 119.7
C123 C124 C125 119.4(5)
C123 C124 H12C 120.3
C125 C124 H12C 120.3
C126 C125 C124 120.5(4)
C126 C125 H12D 119.7
C124 C125 H12D 119.7
C121 C126 C125 118.8(4)
C121 C126 H12E 120.6
C125 C126 H12E 120.6
C132 C131 C136 112.7(4)
C132 C131 B1 127.7(3)
C136 C131 B1 119.5(3)
F132 C132 C131 121.5(4)
F132 C132 C133 114.5(3)
C131 C132 C133 124.0(4)
F133 C133 C134 119.9(4)
F133 C133 C132 119.8(4)
C134 C133 C132 120.3(4)
F134 C134 C133 121.2(4)
F134 C134 C135 119.9(4)
C133 C134 C135 118.8(4)
F135 C135 C134 120.1(4)
F135 C135 C136 120.7(4)
C134 C135 C136 119.1(4)
F136 C136 C135 115.7(3)
F136 C136 C131 119.4(3)
C135 C136 C131 125.0(4)
C146 C141 C142 111.2(4)
C146 C141 B1 119.0(4)
C142 C141 B1 129.6(4)
F142 C142 C143 114.3(4)
F142 C142 C141 120.2(4)
C143 C142 C141 125.5(4)
F143 C143 C142 120.4(4)
F143 C143 C144 119.8(4)
C142 C143 C144 119.8(4)
F144 C144 C145 122.0(4)
F144 C144 C143 120.2(4)
C145 C144 C143 117.8(4)
F145 C145 C144 118.4(4)
F145 C145 C146 121.6(4)
C144 C145 C146 119.9(4)
F146 C146 C145 114.6(4)
F146 C146 C141 119.6(4)
C145 C146 C141 125.8(4)
C156 C151 C152 112.6(4)
C156 C151 B1 127.8(4)
C152 C151 B1 119.3(4)
F152 C152 C153 115.2(4)
F152 C152 C151 119.9(4)
C153 C152 C151 125.0(4)
F153 C153 C154 120.1(4)
F153 C153 C152 121.1(4)
C154 C153 C152 118.8(4)
F154 C154 C153 120.3(5)
F154 C154 C155 120.7(5)
C153 C154 C155 118.9(4)
F155 C155 C156 121.7(4)
F155 C155 C154 119.1(4)
C156 C155 C154 119.2(4)
F156 C156 C155 114.0(4)
F156 C156 C151 120.5(4)
C155 C156 C151 125.5(4)
C241 B2 C231 101.9(3)
C241 B2 C251 112.8(3)
C231 B2 C251 113.6(3)
C241 B2 C201 113.4(3)
C231 B2 C201 114.7(3)
C251 B2 C201 101.1(3)
C208 N2 C209 122.9(3)
C208 N2 C221 116.3(3)
C209 N2 C221 120.7(3)
C209 C201 C202 116.0(4)
C209 C201 B2 125.8(3)
C202 C201 B2 117.5(3)
C207 C202 C203 116.1(4)
C207 C202 C201 121.4(4)
C203 C202 C201 122.5(4)
C204 C203 C202 121.4(4)
C204 C203 H20A 119.3
C202 C203 H20A 119.3
C203 C204 C205 121.1(4)
C203 C204 H20B 119.5
C205 C204 H20B 119.5
C206 C205 C204 119.4(4)
C206 C205 H20C 120.3
C204 C205 H20C 120.3
C205 C206 C207 119.9(4)
C205 C206 H20D 120.0
C207 C206 H20D 120.0
C208 C207 C202 118.6(4)
C208 C207 C206 119.5(4)
C202 C207 C206 121.9(4)
N2 C208 C207 120.8(4)
N2 C208 H20E 119.6
C207 C208 H20E 119.6
C201 C209 N2 120.2(4)
C201 C209 C211 128.3(4)
N2 C209 C211 111.5(3)
C216 C211 C212 118.8(4)
C216 C211 C209 118.8(4)
C212 C211 C209 122.1(4)
C213 C212 C211 120.3(4)
C213 C212 H21A 119.8
C211 C212 H21A 119.8
C214 C213 C212 120.4(4)
C214 C213 H21B 119.8
C212 C213 H21B 119.8
C213 C214 C215 120.0(4)
C213 C214 H21C 120.0
C215 C214 H21C 120.0
C214 C215 C216 120.3(4)
C214 C215 H21D 119.9
C216 C215 H21D 119.9
C215 C216 C211 120.1(4)
C215 C216 H21E 120.0
C211 C216 H21E 120.0
C226 C221 C222 122.5(4)
C226 C221 N2 118.6(4)
C222 C221 N2 118.8(4)
C223 C222 C221 118.7(5)
C223 C222 H22A 120.7
C221 C222 H22A 120.7
C222 C223 C224 120.4(5)
C222 C223 H22B 119.8
C224 C223 H22B 119.8
C225 C224 C223 119.5(4)
C225 C224 H22C 120.3
C223 C224 H22C 120.3
C224 C225 C226 121.0(4)
C224 C225 H22D 119.5
C226 C225 H22D 119.5
C221 C226 C225 117.9(4)
C221 C226 H22E 121.0
C225 C226 H22E 121.0
C232 C231 C236 111.8(4)
C232 C231 B2 128.1(4)
C236 C231 B2 119.9(4)
F232 C232 C233 114.5(4)
F232 C232 C231 120.3(3)
C233 C232 C231 125.1(4)
F233 C233 C234 118.9(4)
F233 C233 C232 120.6(4)
C234 C233 C232 120.4(4)
F234 C234 C233 122.3(4)
F234 C234 C235 120.1(4)
C233 C234 C235 117.7(4)
F235 C235 C236 119.9(4)
F235 C235 C234 119.8(4)
C236 C235 C234 120.3(4)
F236 C236 C235 116.6(4)
F236 C236 C231 118.8(4)
C235 C236 C231 124.6(4)
C242 C241 C246 110.7(4)
C242 C241 B2 129.0(4)
C246 C241 B2 119.8(4)
C243 C242 F242 115.4(4)
C243 C242 C241 126.0(4)
F242 C242 C241 118.5(4)
F243 C243 C242 120.3(4)
F243 C243 C244 120.7(4)
C242 C243 C244 118.9(4)
F244 C244 C245 120.2(4)
F244 C244 C243 120.4(4)
C245 C244 C243 119.3(4)
F245 C245 C244 120.5(4)
F245 C245 C246 120.1(4)
C244 C245 C246 119.4(4)
C245 C246 F246 116.4(4)
C245 C246 C241 125.4(4)
F246 C246 C241 118.2(4)
C252 C251 C256 111.2(4)
C252 C251 B2 120.4(4)
C256 C251 B2 128.4(4)
F252 C252 C253 116.0(4)
F252 C252 C251 118.8(4)
C253 C252 C251 125.2(4)
F253 C253 C252 120.5(4)
F253 C253 C254 119.6(4)
C252 C253 C254 119.9(4)
F254 C254 C255 121.6(4)
F254 C254 C253 120.1(4)
C255 C254 C253 118.4(4)
F255 C255 C254 119.6(4)
F255 C255 C256 120.5(4)
C254 C255 C256 119.9(4)
F256 C256 C255 113.6(4)
F256 C256 C251 120.8(4)
C255 C256 C251 125.4(4)

loop_
_geom_bond_atom_site_label_1
_geom_bond_atom_site_label_2
_geom_bond_distance
B1 C151 1.664(6)
B1 C131 1.666(6)
B1 C101 1.674(6)
B1 C141 1.681(6)
N1 C108 1.322(5)
N1 C109 1.399(5)
N1 C121 1.472(5)
F132 C132 1.347(4)
F133 C133 1.352(4)
F134 C134 1.351(4)
F135 C135 1.346(4)
F136 C136 1.353(4)
F142 C142 1.367(4)
F143 C143 1.352(4)
F144 C144 1.341(4)
F145 C145 1.349(4)
F146 C146 1.363(4)
F152 C152 1.363(4)
F153 C153 1.348(5)
F154 C154 1.352(5)
F155 C155 1.351(5)
F156 C156 1.356(5)
C101 C109 1.382(5)
C101 C102 1.450(5)
C102 C107 1.414(5)
C102 C103 1.425(5)
C103 C104 1.356(5)
C103 H10A 0.9500
C104 C105 1.414(6)
C104 H10B 0.9500
C106 C105 1.356(6)
C106 C107 1.418(6)
C106 H10C 0.9500
C105 H10D 0.9500
C107 C108 1.386(5)
C108 H10E 0.9500
C109 C111 1.490(5)
C111 C116 1.390(5)
C111 C112 1.398(5)
C112 C113 1.384(5)
C112 H11A 0.9500
C113 C114 1.366(5)
C113 H11B 0.9500
C114 C115 1.394(5)
C114 H11C 0.9500
C115 C116 1.383(5)
C115 H11D 0.9500
C116 H11E 0.9500
C121 C126 1.360(5)
C121 C122 1.377(5)
C122 C123 1.382(6)
C122 H12A 0.9500
C123 C124 1.381(6)
C123 H12B 0.9500
C124 C125 1.388(6)
C124 H12C 0.9500
C125 C126 1.369(6)
C125 H12D 0.9500
C126 H12E 0.9500
C131 C132 1.383(5)
C131 C136 1.391(5)
C132 C133 1.387(5)
C133 C134 1.356(5)
C134 C135 1.375(5)
C135 C136 1.376(5)
C141 C146 1.384(5)
C141 C142 1.388(5)
C142 C143 1.371(5)
C143 C144 1.374(6)
C144 C145 1.367(6)
C145 C146 1.368(5)
C151 C156 1.366(5)
C151 C152 1.386(6)
C152 C153 1.377(6)
C153 C154 1.369(6)
C154 C155 1.376(6)
C155 C156 1.366(6)
B2 C241 1.629(6)
B2 C231 1.644(6)
B2 C251 1.667(6)
B2 C201 1.701(6)
N2 C208 1.326(5)
N2 C209 1.415(5)
N2 C221 1.477(5)
F232 C232 1.356(4)
F233 C233 1.343(5)
F234 C234 1.340(4)
F235 C235 1.360(5)
F236 C236 1.363(4)
F242 C242 1.374(5)
F243 C243 1.351(5)
F244 C244 1.353(5)
F245 C245 1.351(5)
F246 C246 1.366(4)
F252 C252 1.355(4)
F253 C253 1.353(4)
F254 C254 1.342(4)
F255 C255 1.347(4)
F256 C256 1.359(4)
C201 C209 1.388(5)
C201 C202 1.463(5)
C202 C207 1.408(5)
C202 C203 1.413(5)
C203 C204 1.368(5)
C203 H20A 0.9500
C204 C205 1.413(6)
C204 H20B 0.9500
C205 C206 1.346(6)
C205 H20C 0.9500
C206 C207 1.417(5)
C206 H20D 0.9500
C207 C208 1.389(5)
C208 H20E 0.9500
C209 C211 1.486(5)
C211 C216 1.392(5)
C211 C212 1.399(6)
C212 C213 1.377(5)
C212 H21A 0.9500
C213 C214 1.372(6)
C213 H21B 0.9500
C214 C215 1.384(6)
C214 H21C 0.9500
C215 C216 1.384(5)
C215 H21D 0.9500
C216 H21E 0.9500
C221 C226 1.365(5)
C221 C222 1.372(5)
C222 C223 1.364(6)
C222 H22A 0.9500
C223 C224 1.389(6)
C223 H22B 0.9500
C224 C225 1.365(6)
C224 H22C 0.9500
C225 C226 1.381(6)
C225 H22D 0.9500
C226 H22E 0.9500
C231 C232 1.392(5)
C231 C236 1.392(5)
C232 C233 1.366(5)
C233 C234 1.361(6)
C234 C235 1.376(6)
C235 C236 1.372(5)
C241 C242 1.389(5)
C241 C246 1.393(5)
C242 C243 1.355(6)
C243 C244 1.362(6)
C244 C245 1.354(6)
C245 C246 1.360(5)
C251 C252 1.390(6)
C251 C256 1.398(5)
C252 C253 1.365(5)
C253 C254 1.370(5)
C254 C255 1.359(6)
C255 C256 1.361(5)

loop_
_geom_torsion_atom_site_label_1
_geom_torsion_atom_site_label_2
_geom_torsion_atom_site_label_3
_geom_torsion_atom_site_label_4
_geom_torsion
C151 B1 C101 C109 -119.9(4)
C131 B1 C101 C109 -3.5(5)
C141 B1 C101 C109 118.9(4)
C151 B1 C101 C102 66.0(4)
C131 B1 C101 C102 -177.6(3)
C141 B1 C101 C102 -55.2(4)
C109 C101 C102 C107 -5.4(5)
B1 C101 C102 C107 169.3(4)
C109 C101 C102 C103 174.0(4)
B1 C101 C102 C103 -11.3(5)
C107 C102 C103 C104 -2.0(6)
C101 C102 C103 C104 178.5(4)
C102 C103 C104 C105 -2.5(7)
C107 C106 C105 C104 -3.1(7)
C103 C104 C105 C106 5.1(7)
C103 C102 C107 C108 -175.1(4)
C101 C102 C107 C108 4.3(6)
C103 C102 C107 C106 4.0(6)
C101 C102 C107 C106 -176.5(4)
C105 C106 C107 C108 177.6(4)
C105 C106 C107 C102 -1.5(7)
C109 N1 C108 C107 -3.2(6)
C121 N1 C108 C107 178.5(4)
C102 C107 C108 N1 0.0(6)
C106 C107 C108 N1 -179.1(4)
C102 C101 C109 N1 2.3(5)
B1 C101 C109 N1 -171.8(3)
C102 C101 C109 C111 -176.2(4)
B1 C101 C109 C111 9.7(6)
C108 N1 C109 C101 1.9(6)
C121 N1 C109 C101 -179.9(3)
C108 N1 C109 C111 -179.3(3)
C121 N1 C109 C111 -1.1(5)
C101 C109 C111 C116 -84.0(5)
N1 C109 C111 C116 97.4(4)
C101 C109 C111 C112 102.6(5)
N1 C109 C111 C112 -76.1(4)
C116 C111 C112 C113 3.1(6)
C109 C111 C112 C113 176.7(4)
C111 C112 C113 C114 -1.6(6)
C112 C113 C114 C115 0.1(6)
C113 C114 C115 C116 -0.2(6)
C114 C115 C116 C111 1.7(6)
C112 C111 C116 C115 -3.2(6)
C109 C111 C116 C115 -176.6(4)
C108 N1 C121 C126 97.4(5)
C109 N1 C121 C126 -80.8(5)
C108 N1 C121 C122 -78.5(5)
C109 N1 C121 C122 103.2(5)
C126 C121 C122 C123 3.9(7)
N1 C121 C122 C123 179.6(4)
C121 C122 C123 C124 -3.5(7)
C122 C123 C124 C125 1.6(7)
C123 C124 C125 C126 0.0(7)
C122 C121 C126 C125 -2.3(7)
N1 C121 C126 C125 -178.0(4)
C124 C125 C126 C121 0.2(7)
C151 B1 C131 C132 -121.6(4)
C101 B1 C131 C132 115.2(4)
C141 B1 C131 C132 -2.4(5)
C151 B1 C131 C136 55.0(4)
C101 B1 C131 C136 -68.2(5)
C141 B1 C131 C136 174.1(3)
C136 C131 C132 F132 -176.0(3)
B1 C131 C132 F132 0.7(6)
C136 C131 C132 C133 4.0(6)
B1 C131 C132 C133 -179.3(4)
F132 C132 C133 F133 -0.8(5)
C131 C132 C133 F133 179.1(3)
F132 C132 C133 C134 179.4(4)
C131 C132 C133 C134 -0.7(6)
F133 C133 C134 F134 -1.1(6)
C132 C133 C134 F134 178.7(4)
F133 C133 C134 C135 176.8(3)
C132 C133 C134 C135 -3.4(6)
F134 C134 C135 F135 1.0(6)
C133 C134 C135 F135 -176.9(4)
F134 C134 C135 C136 -178.3(4)
C133 C134 C135 C136 3.8(6)
F135 C135 C136 F136 0.9(6)
C134 C135 C136 F136 -179.7(3)
F135 C135 C136 C131 -179.5(4)
C134 C135 C136 C131 -0.1(6)
C132 C131 C136 F136 176.0(3)
B1 C131 C136 F136 -1.1(5)
C132 C131 C136 C135 -3.6(6)
B1 C131 C136 C135 179.3(4)
C151 B1 C141 C146 -177.9(3)
C131 B1 C141 C146 69.3(4)
C101 B1 C141 C146 -55.4(4)
C151 B1 C141 C142 -3.5(6)
C131 B1 C141 C142 -116.4(4)
C101 B1 C141 C142 118.9(4)
C146 C141 C142 F142 176.8(3)
B1 C141 C142 F142 2.1(6)
C146 C141 C142 C143 -1.8(6)
B1 C141 C142 C143 -176.5(4)
F142 C142 C143 F143 2.9(5)
C141 C142 C143 F143 -178.4(4)
F142 C142 C143 C144 -177.1(4)
C141 C142 C143 C144 1.5(7)
F143 C143 C144 F144 -0.5(6)
C142 C143 C144 F144 179.6(4)
F143 C143 C144 C145 179.6(4)
C142 C143 C144 C145 -0.3(6)
F144 C144 C145 F145 -1.7(6)
C143 C144 C145 F145 178.2(3)
F144 C144 C145 C146 179.7(4)
C143 C144 C145 C146 -0.4(6)
F145 C145 C146 F146 2.9(5)
C144 C145 C146 F146 -178.6(3)
F145 C145 C146 C141 -178.6(4)
C144 C145 C146 C141 -0.1(6)
C142 C141 C146 F146 179.5(3)
B1 C141 C146 F146 -5.2(5)
C142 C141 C146 C145 1.1(6)
B1 C141 C146 C145 176.4(4)
C131 B1 C151 C156 -112.9(4)
C101 B1 C151 C156 11.6(6)
C141 B1 C151 C156 127.8(4)
C131 B1 C151 C152 60.0(5)
C101 B1 C151 C152 -175.6(4)
C141 B1 C151 C152 -59.3(5)
C156 C151 C152 F152 177.0(4)
B1 C151 C152 F152 3.2(6)
C156 C151 C152 C153 -3.4(6)
B1 C151 C152 C153 -177.3(4)
F152 C152 C153 F153 3.4(6)
C151 C152 C153 F153 -176.2(4)
F152 C152 C153 C154 -177.8(4)
C151 C152 C153 C154 2.6(7)
F153 C153 C154 F154 -0.3(7)
C152 C153 C154 F154 -179.2(4)
F153 C153 C154 C155 177.3(4)
C152 C153 C154 C155 -1.5(7)
F154 C154 C155 F155 -2.8(7)
C153 C154 C155 F155 179.6(4)
F154 C154 C155 C156 179.2(4)
C153 C154 C155 C156 1.6(7)
F155 C155 C156 F156 0.0(6)
C154 C155 C156 F156 177.9(4)
F155 C155 C156 C151 179.3(4)
C154 C155 C156 C151 -2.8(7)
C152 C151 C156 F156 -177.3(4)
B1 C151 C156 F156 -4.0(7)
C152 C151 C156 C155 3.5(6)
B1 C151 C156 C155 176.7(4)
C241 B2 C201 C209 124.5(4)
C231 B2 C201 C209 8.1(6)
C251 B2 C201 C209 -114.5(4)
C241 B2 C201 C202 -65.3(4)
C231 B2 C201 C202 178.3(3)
C251 B2 C201 C202 55.7(4)
C209 C201 C202 C207 4.4(6)
B2 C201 C202 C207 -166.7(4)
C209 C201 C202 C203 -175.0(4)
B2 C201 C202 C203 13.9(6)
C207 C202 C203 C204 3.6(6)
C201 C202 C203 C204 -176.9(4)
C202 C203 C204 C205 -0.6(7)
C203 C204 C205 C206 -2.3(7)
C204 C205 C206 C207 2.0(7)
C203 C202 C207 C208 176.3(4)
C201 C202 C207 C208 -3.1(6)
C203 C202 C207 C206 -4.0(6)
C201 C202 C207 C206 176.6(4)
C205 C206 C207 C208 -179.1(4)
C205 C206 C207 C202 1.3(7)
C209 N2 C208 C207 1.2(6)
C221 N2 C208 C207 -179.7(4)
C202 C207 C208 N2 0.2(6)
C206 C207 C208 N2 -179.4(4)
C202 C201 C209 N2 -3.0(6)
B2 C201 C209 N2 167.4(3)
C202 C201 C209 C211 174.2(4)
B2 C201 C209 C211 -15.5(7)
C208 N2 C209 C201 0.3(6)
C221 N2 C209 C201 -178.7(4)
C208 N2 C209 C211 -177.3(4)
C221 N2 C209 C211 3.7(5)
C201 C209 C211 C216 -98.5(5)
N2 C209 C211 C216 78.8(5)
C201 C209 C211 C212 87.4(6)
N2 C209 C211 C212 -95.3(5)
C216 C211 C212 C213 3.5(6)
C209 C211 C212 C213 177.6(4)
C211 C212 C213 C214 -1.4(6)
C212 C213 C214 C215 -0.7(7)
C213 C214 C215 C216 0.6(7)
C214 C215 C216 C211 1.5(7)
C212 C211 C216 C215 -3.6(6)
C209 C211 C216 C215 -177.8(4)
C208 N2 C221 C226 -96.9(5)
C209 N2 C221 C226 82.2(5)
C208 N2 C221 C222 80.9(5)
C209 N2 C221 C222 -100.0(5)
C226 C221 C222 C223 -2.5(7)
N2 C221 C222 C223 179.7(4)
C221 C222 C223 C224 1.2(7)
C222 C223 C224 C225 0.6(8)
C223 C224 C225 C226 -1.2(7)
C222 C221 C226 C225 2.0(6)
N2 C221 C226 C225 179.8(4)
C224 C225 C226 C221 -0.1(7)
C241 B2 C231 C232 118.2(4)
C251 B2 C231 C232 -3.4(6)
C201 B2 C231 C232 -119.0(4)
C241 B2 C231 C236 -55.5(5)
C251 B2 C231 C236 -177.2(4)
C201 B2 C231 C236 67.3(5)
C236 C231 C232 F232 175.2(3)
B2 C231 C232 F232 1.1(6)
C236 C231 C232 C233 -3.6(6)
B2 C231 C232 C233 -177.7(4)
F232 C232 C233 F233 1.2(6)
C231 C232 C233 F233 -180.0(4)
F232 C232 C233 C234 -178.1(4)
C231 C232 C233 C234 0.8(7)
F233 C233 C234 F234 1.8(6)
C232 C233 C234 F234 -178.9(4)
F233 C233 C234 C235 -177.0(4)
C232 C233 C234 C235 2.3(6)
F234 C234 C235 F235 -1.3(6)
C233 C234 C235 F235 177.6(4)
F234 C234 C235 C236 178.9(4)
C233 C234 C235 C236 -2.2(6)
F235 C235 C236 F236 -0.8(6)
C234 C235 C236 F236 179.0(4)
F235 C235 C236 C231 179.2(4)
C234 C235 C236 C231 -1.0(7)
C232 C231 C236 F236 -176.3(3)
B2 C231 C236 F236 -1.6(6)
C232 C231 C236 C235 3.7(6)
B2 C231 C236 C235 178.3(4)
C231 B2 C241 C242 108.4(5)
C251 B2 C241 C242 -129.5(4)
C201 B2 C241 C242 -15.4(6)
C231 B2 C241 C246 -63.6(4)
C251 B2 C241 C246 58.5(5)
C201 B2 C241 C246 172.6(3)
C246 C241 C242 C243 -4.7(6)
B2 C241 C242 C243 -177.3(4)
C246 C241 C242 F242 177.8(3)
B2 C241 C242 F242 5.2(6)
F242 C242 C243 F243 -2.3(6)
C241 C242 C243 F243 -179.9(4)
F242 C242 C243 C244 -179.1(4)
C241 C242 C243 C244 3.3(7)
F243 C243 C244 F244 2.9(6)
C242 C243 C244 F244 179.7(4)
F243 C243 C244 C245 -177.8(4)
C242 C243 C244 C245 -1.0(7)
F244 C244 C245 F245 0.9(6)
C243 C244 C245 F245 -178.5(4)
F244 C244 C245 C246 -180.0(4)
C243 C244 C245 C246 0.6(6)
F245 C245 C246 F246 -2.4(6)
C244 C245 C246 F246 178.4(4)
F245 C245 C246 C241 176.6(4)
C244 C245 C246 C241 -2.6(7)
C242 C241 C246 C245 4.3(6)
B2 C241 C246 C245 177.6(4)
C242 C241 C246 F246 -176.7(3)
B2 C241 C246 F246 -3.4(5)
C241 B2 C251 C252 -179.2(4)
C231 B2 C251 C252 -63.9(5)
C201 B2 C251 C252 59.4(4)
C241 B2 C251 C256 3.5(6)
C231 B2 C251 C256 118.8(4)
C201 B2 C251 C256 -117.9(4)
C256 C251 C252 F252 -179.4(3)
B2 C251 C252 F252 2.9(6)
C256 C251 C252 C253 -1.5(6)
B2 C251 C252 C253 -179.2(4)
F252 C252 C253 F253 -2.3(6)
C251 C252 C253 F253 179.8(4)
F252 C252 C253 C254 178.8(4)
C251 C252 C253 C254 0.9(7)
F253 C253 C254 F254 1.4(6)
C252 C253 C254 F254 -179.7(4)
F253 C253 C254 C255 -179.1(4)
C252 C253 C254 C255 -0.1(6)
F254 C254 C255 F255 -1.4(6)
C253 C254 C255 F255 179.1(4)
F254 C254 C255 C256 179.8(4)
C253 C254 C255 C256 0.2(6)
F255 C255 C256 F256 -3.4(6)
C254 C255 C256 F256 175.4(4)
F255 C255 C256 C251 -179.9(4)
C254 C255 C256 C251 -1.1(7)
C252 C251 C256 F256 -174.6(3)
B2 C251 C256 F256 2.9(6)
C252 C251 C256 C255 1.6(6)
B2 C251 C256 C255 179.1(4)
